data_4121130
loop_
_publ_author_name
'Flavia Pop'
'Pascale Auban-Senzier'
'Arkadiusz Fr\;ackowiak'
'Krzysztof Ptaszy\'nski'
'Iwona Olejniczak'
'John D. Wallis'
'Enric Canadell'
'Narcis Avarvari'

_publ_section_title
;
 Chirality Driven Metallic versus Semiconducting Behavior in a Complete
 Series of Radical Cation Salts Based on
 Dimethyl-Ethylenedithio-Tetrathiafulvalene (DM-EDT-TTF)
;
_journal_name_full 'Journal of the American Chemical Society'
_journal_page_first 17176
_journal_page_last 17186
_journal_paper_doi 10.1021/ja408350r
_journal_volume 135
_journal_year 2013
_chemical_formula_moiety 'C20 H20 F6 P S12'
_chemical_formula_sum 'C20 H20 F6 P S12'
_chemical_formula_weight 790.05
_chemical_name_systematic
;
 ?
;
_space_group_IT_number 2
_symmetry_cell_setting triclinic
_symmetry_space_group_name_Hall '-P 1'
_symmetry_space_group_name_H-M 'P -1'
_atom_sites_solution_hydrogens geom
_atom_sites_solution_primary direct
_atom_sites_solution_secondary difmap
_audit_creation_method SHELXL-97
_cell_angle_alpha 83.296(13)
_cell_angle_beta 77.863(11)
_cell_angle_gamma 67.014(10)
_cell_formula_units_Z 1
_cell_length_a 6.5771(5)
_cell_length_b 8.3478(10)
_cell_length_c 15.004(3)
_cell_measurement_reflns_used 4341
_cell_measurement_temperature 100(2)
_cell_measurement_theta_max 27.5
_cell_measurement_theta_min 2.7
_cell_volume 740.88(19)
_computing_cell_refinement 'Dirax/lsq (Duisenberg & Schreurs, 1989-2000)'
_computing_data_collection KappaCCD
_computing_data_reduction 'Denzo and Scalepak'
_computing_structure_refinement 'SHELXL-97 (Sheldrick, 1997)'
_computing_structure_solution 'SHELXS-97 (Sheldrick, 1997)'
_diffrn_ambient_temperature 100(2)
_diffrn_measured_fraction_theta_full 0.996
_diffrn_measured_fraction_theta_max 0.996
_diffrn_measurement_device_type 'Nonius Kappa CCD'
_diffrn_measurement_method 'phi and omega scans'
_diffrn_radiation_monochromator graphite
_diffrn_radiation_source 'fine-focus sealed tube'
_diffrn_radiation_type MoK\a
_diffrn_radiation_wavelength 0.71073
_diffrn_reflns_av_R_equivalents 0.0722
_diffrn_reflns_av_sigmaI/netI 0.0635
_diffrn_reflns_limit_h_max 8
_diffrn_reflns_limit_h_min -8
_diffrn_reflns_limit_k_max 10
_diffrn_reflns_limit_k_min -10
_diffrn_reflns_limit_l_max 19
_diffrn_reflns_limit_l_min -19
_diffrn_reflns_number 14147
_diffrn_reflns_theta_full 27.47
_diffrn_reflns_theta_max 27.47
_diffrn_reflns_theta_min 2.65
_exptl_absorpt_coefficient_mu 0.991
_exptl_absorpt_correction_T_max 0.7456
_exptl_absorpt_correction_T_min 0.5971
_exptl_absorpt_correction_type multi-scan
_exptl_absorpt_process_details sadabs
_exptl_crystal_colour black
_exptl_crystal_density_diffrn 1.771
_exptl_crystal_description prism
_exptl_crystal_F_000 401
_exptl_crystal_size_max 0.22
_exptl_crystal_size_mid 0.16
_exptl_crystal_size_min 0.03
_refine_diff_density_max 1.234
_refine_diff_density_min -1.131
_refine_diff_density_rms 0.113
_refine_ls_extinction_method none
_refine_ls_goodness_of_fit_ref 1.046
_refine_ls_hydrogen_treatment constr
_refine_ls_matrix_type full
_refine_ls_number_parameters 178
_refine_ls_number_reflns 3384
_refine_ls_number_restraints 0
_refine_ls_restrained_S_all 1.046
_refine_ls_R_factor_all 0.0802
_refine_ls_R_factor_gt 0.0505
_refine_ls_shift/su_max 0.000
_refine_ls_shift/su_mean 0.000
_refine_ls_structure_factor_coef Fsqd
_refine_ls_weighting_details 'calc w=1/[\s^2^(Fo^2^)+(0.0341P)^2^+2.2088P] where P=(Fo^2^+2Fc^2^)/3'
_refine_ls_weighting_scheme calc
_refine_ls_wR_factor_gt 0.1096
_refine_ls_wR_factor_ref 0.1236
_reflns_number_gt 2489
_reflns_number_total 3384
_reflns_threshold_expression >2sigma(I)
_cod_data_source_file ja408350r_si_001_6.cif
_cod_data_source_block '[(rac)-1]2PF6_100K'
_cod_original_cell_volume 740.86(17)
_cod_database_code 4121130

loop_
_symmetry_equiv_pos_as_xyz
'x, y, z'
'-x, -y, -z'

loop_
_atom_site_label
_atom_site_type_symbol
_atom_site_fract_x
_atom_site_fract_y
_atom_site_fract_z
_atom_site_U_iso_or_equiv
_atom_site_adp_type
_atom_site_occupancy
_atom_site_symmetry_multiplicity
_atom_site_calc_flag
_atom_site_refinement_flags
C1 C 1.0675(7) 0.4955(5) -0.2394(3) 0.0263(9) Uani 1 1 d .
H1 H 1.0918 0.4293 -0.2891 0.032 Uiso 1 1 calc R
C2 C 1.2150(7) 0.5632(5) -0.2298(3) 0.0261(9) Uani 1 1 d .
H2 H 1.3455 0.5462 -0.2727 0.031 Uiso 1 1 calc R
C3 C 0.8961(6) 0.6639(5) -0.0915(2) 0.0180(8) Uani 1 1 d .
C4 C 0.7578(6) 0.7418(5) -0.0135(3) 0.0195(8) Uani 1 1 d .
C5 C 0.4480(6) 0.8302(5) 0.1289(2) 0.0178(8) Uani 1 1 d .
C6 C 0.5951(6) 0.9006(5) 0.1385(2) 0.0173(7) Uani 1 1 d .
C7 C 0.2247(12) 0.9246(12) 0.3040(4) 0.084(3) Uani 1 1 d .
H7 H 0.3341 0.8173 0.3264 0.101 Uiso 1 1 calc R
C8 C 0.3331(13) 1.0284(12) 0.3042(4) 0.102(3) Uani 1 1 d .
H8 H 0.2284 1.1332 0.2777 0.122 Uiso 1 1 calc R
C9 C 0.0216(7) 0.9303(6) 0.3748(3) 0.0273(9) Uani 1 1 d .
H9A H 0.0664 0.8889 0.4328 0.041 Uiso 1 1 calc R
H9B H -0.0450 0.8578 0.3572 0.041 Uiso 1 1 calc R
H9C H -0.0858 1.0480 0.3794 0.041 Uiso 1 1 calc R
C10 C 0.3316(8) 1.1066(7) 0.3908(3) 0.0432(13) Uani 1 1 d .
H10A H 0.4265 1.1724 0.3774 0.065 Uiso 1 1 calc R
H10B H 0.3861 1.0150 0.4351 0.065 Uiso 1 1 calc R
H10C H 0.1811 1.1819 0.4149 0.065 Uiso 1 1 calc R
F1 F 1.6967(5) 0.3260(4) -0.54008(19) 0.0503(8) Uani 1 1 d .
F2 F 1.6354(5) 0.6137(4) -0.55626(19) 0.0513(8) Uani 1 1 d .
F3 F 1.6203(5) 0.4834(3) -0.41431(17) 0.0420(7) Uani 1 1 d .
P1 P 1.5000 0.5000 -0.5000 0.0323(4) Uani 1 2 d S
S1 S 0.82747(17) 0.53623(13) -0.15514(7) 0.0226(2) Uani 1 1 d .
S2 S 1.15331(16) 0.68425(13) -0.13383(7) 0.0231(2) Uani 1 1 d .
S3 S 0.50509(16) 0.71658(12) 0.03015(6) 0.0195(2) Uani 1 1 d .
S4 S 0.83026(16) 0.86548(13) 0.05111(6) 0.0200(2) Uani 1 1 d .
S5 S 0.20019(16) 0.84177(13) 0.20351(6) 0.0214(2) Uani 1 1 d .
S6 S 0.58403(17) 1.02167(13) 0.22798(7) 0.0228(2) Uani 1 1 d .

loop_
_atom_site_aniso_label
_atom_site_aniso_U_11
_atom_site_aniso_U_22
_atom_site_aniso_U_33
_atom_site_aniso_U_23
_atom_site_aniso_U_13
_atom_site_aniso_U_12
C1 0.027(2) 0.021(2) 0.023(2) -0.0051(16) 0.0024(17) -0.0016(17)
C2 0.022(2) 0.022(2) 0.024(2) -0.0003(16) 0.0036(16) -0.0020(17)
C3 0.0199(19) 0.0168(19) 0.0180(19) 0.0043(14) -0.0054(15) -0.0081(15)
C4 0.0215(19) 0.0191(19) 0.0174(19) 0.0026(15) -0.0038(15) -0.0077(16)
C5 0.0221(19) 0.0207(19) 0.0118(17) -0.0010(14) -0.0032(14) -0.0090(16)
C6 0.0189(19) 0.0190(19) 0.0144(18) 0.0008(14) -0.0011(14) -0.0089(15)
C7 0.089(5) 0.186(8) 0.030(3) -0.055(4) 0.029(3) -0.115(6)
C8 0.106(5) 0.195(8) 0.060(4) -0.091(5) 0.065(4) -0.133(6)
C9 0.025(2) 0.040(3) 0.020(2) -0.0109(18) 0.0030(16) -0.0159(19)
C10 0.041(3) 0.070(4) 0.032(3) -0.028(2) 0.014(2) -0.039(3)
F1 0.0547(19) 0.0345(16) 0.0379(16) -0.0099(12) -0.0035(14) 0.0083(14)
F2 0.067(2) 0.0530(19) 0.0331(16) 0.0070(13) -0.0025(14) -0.0281(16)
F3 0.0521(17) 0.0374(16) 0.0276(14) -0.0017(11) -0.0057(12) -0.0081(13)
P1 0.0422(10) 0.0230(8) 0.0186(8) -0.0009(6) 0.0007(7) -0.0016(7)
S1 0.0264(5) 0.0205(5) 0.0208(5) -0.0042(4) -0.0004(4) -0.0098(4)
S2 0.0194(5) 0.0269(5) 0.0218(5) 0.0018(4) -0.0003(4) -0.0101(4)
S3 0.0210(5) 0.0236(5) 0.0165(5) -0.0029(4) -0.0008(4) -0.0119(4)
S4 0.0218(5) 0.0247(5) 0.0169(5) -0.0012(4) -0.0012(4) -0.0136(4)
S5 0.0207(5) 0.0277(5) 0.0194(5) -0.0070(4) 0.0006(4) -0.0134(4)
S6 0.0250(5) 0.0293(5) 0.0198(5) -0.0061(4) -0.0008(4) -0.0164(4)

loop_
_atom_type_symbol
_atom_type_description
_atom_type_scat_dispersion_real
_atom_type_scat_dispersion_imag
_atom_type_scat_source
C C 0.0033 0.0016 'International Tables Vol C Tables 4.2.6.8 and 6.1.1.4'
H H 0.0000 0.0000 'International Tables Vol C Tables 4.2.6.8 and 6.1.1.4'
F F 0.0171 0.0103 'International Tables Vol C Tables 4.2.6.8 and 6.1.1.4'
P P 0.1023 0.0942 'International Tables Vol C Tables 4.2.6.8 and 6.1.1.4'
S S 0.1246 0.1234 'International Tables Vol C Tables 4.2.6.8 and 6.1.1.4'

loop_
_geom_angle_atom_site_label_1
_geom_angle_atom_site_label_2
_geom_angle_atom_site_label_3
_geom_angle
_geom_angle_site_symmetry_1
_geom_angle_site_symmetry_3
C2 C1 S1 117.5(3) . .
C1 C2 S2 117.4(3) . .
C4 C3 S2 122.6(3) . .
C4 C3 S1 122.4(3) . .
S2 C3 S1 115.1(2) . .
C3 C4 S3 122.4(3) . .
C3 C4 S4 122.1(3) . .
S3 C4 S4 115.4(2) . .
C6 C5 S3 117.5(3) . .
C6 C5 S5 127.5(3) . .
S3 C5 S5 115.0(2) . .
C5 C6 S6 128.4(3) . .
C5 C6 S4 116.6(3) . .
S6 C6 S4 115.0(2) . .
C8 C7 C9 122.8(5) . .
C8 C7 S5 124.6(5) . .
C9 C7 S5 106.5(3) . .
C7 C8 C10 122.2(5) . .
C7 C8 S6 125.9(5) . .
C10 C8 S6 106.3(3) . .
F1 P1 F1 180.0(2) 2_864 .
F1 P1 F2 89.77(16) 2_864 .
F1 P1 F2 90.23(16) . .
F1 P1 F2 90.23(16) 2_864 2_864
F1 P1 F2 89.77(16) . 2_864
F2 P1 F2 180.00(19) . 2_864
F1 P1 F3 90.57(14) 2_864 2_864
F1 P1 F3 89.43(14) . 2_864
F2 P1 F3 89.78(15) . 2_864
F2 P1 F3 90.22(15) 2_864 2_864
F1 P1 F3 89.43(14) 2_864 .
F1 P1 F3 90.57(14) . .
F2 P1 F3 90.22(15) . .
F2 P1 F3 89.78(15) 2_864 .
F3 P1 F3 180.000(1) 2_864 .
C3 S1 C1 94.88(19) . .
C2 S2 C3 95.08(19) . .
C4 S3 C5 95.22(18) . .
C4 S4 C6 95.16(17) . .
C5 S5 C7 102.7(2) . .
C6 S6 C8 103.4(2) . .

loop_
_geom_bond_atom_site_label_1
_geom_bond_atom_site_label_2
_geom_bond_distance
_geom_bond_site_symmetry_2
C1 C2 1.337(6) .
C1 S1 1.746(4) .
C2 S2 1.742(4) .
C3 C4 1.374(5) .
C3 S2 1.744(4) .
C3 S1 1.746(4) .
C4 S3 1.738(4) .
C4 S4 1.745(4) .
C5 C6 1.351(5) .
C5 S3 1.747(4) .
C5 S5 1.748(4) .
C6 S6 1.745(4) .
C6 S4 1.755(4) .
C7 C8 1.320(7) .
C7 C9 1.510(6) .
C7 S5 1.792(5) .
C8 C10 1.517(6) .
C8 S6 1.784(5) .
F1 P1 1.599(3) .
F2 P1 1.601(3) .
F3 P1 1.612(3) .
P1 F1 1.599(3) 2_864
P1 F2 1.601(3) 2_864
P1 F3 1.612(3) 2_864
